data_4343546
loop_
_publ_author_name
'Vologzhanina, Anna V.'
'Belov, Alexander S.'
'Novikov, Valentin V.'
'Dolganov, Alexander V.'
'Romanenko, Galina V.'
'Ovcharenko, Victor I.'
'Korlyukov, Alexander A.'
'Buzin, Mikhail I.'
'Voloshin, Yan Z.'

_publ_section_title
;
 Synthesis and Temperature-Induced Structural Phase and Spin Transitions
 in Hexadecylboron-Capped Cobalt(II) Hexachloroclathrochelate and Its
 Diamagnetic Iron(II)-Encapsulating Analogue.
;
_journal_issue 12
_journal_name_full 'Inorganic chemistry'
_journal_page_first 5827
_journal_page_last 5838
_journal_paper_doi 10.1021/acs.inorgchem.5b00546
_journal_volume 54
_journal_year 2015
_chemical_formula_moiety 'C38 H66 B2 Cl6 Co N6 O6'
_chemical_formula_sum 'C38 H66 B2 Cl6 Co N6 O6'
_chemical_formula_weight 996.22
_chemical_name_systematic
;
 ? 
;
_space_group_IT_number 15
_symmetry_cell_setting monoclinic
_symmetry_space_group_name_Hall '-C 2yc'
_symmetry_space_group_name_H-M 'C 1 2/c 1'
_atom_sites_solution_hydrogens geom
_atom_sites_solution_primary direct
_atom_sites_solution_secondary difmap
_audit_creation_method SHELXL-97
_cell_angle_alpha 90.00
_cell_angle_beta 101.97(3)
_cell_angle_gamma 90.00
_cell_formula_units_Z 4
_cell_length_a 45.150(9)
_cell_length_b 7.929(2)
_cell_length_c 13.960(3)
_cell_measurement_reflns_used 1716
_cell_measurement_temperature 260(2)
_cell_measurement_theta_max 19.58
_cell_measurement_theta_min 2.93
_cell_volume 4889(2)
_computing_cell_refinement 'APEX2 (Bruker, 2005)'
_computing_data_collection 'APEX2 (Bruker, 2005)'
_computing_data_reduction 'APEX2 (Bruker, 2005)'
_computing_molecular_graphics 'SHELXTL ver. 5.1 (Sheldrick, 2008)'
_computing_publication_material 'SHELXTL ver. 5.1 (Sheldrick, 2008)'
_computing_structure_refinement 'SHELXTL ver. 5.1 (Sheldrick, 2008)'
_computing_structure_solution 'SHELXTL ver. 5.1 (Sheldrick, 2008)'
_diffrn_ambient_temperature 260(2)
_diffrn_measured_fraction_theta_full 0.993
_diffrn_measured_fraction_theta_max 0.993
_diffrn_measurement_device_type 'Bruker APEX-II CCD'
_diffrn_measurement_method '\f and \w scans'
_diffrn_radiation_monochromator graphite
_diffrn_radiation_source 'fine-focus sealed tube'
_diffrn_radiation_type MoK\a
_diffrn_radiation_wavelength 0.71073
_diffrn_reflns_av_R_equivalents 0.0913
_diffrn_reflns_av_sigmaI/netI 0.1205
_diffrn_reflns_limit_h_max 55
_diffrn_reflns_limit_h_min -52
_diffrn_reflns_limit_k_max 4
_diffrn_reflns_limit_k_min -9
_diffrn_reflns_limit_l_max 17
_diffrn_reflns_limit_l_min -17
_diffrn_reflns_number 14056
_diffrn_reflns_theta_full 26.00
_diffrn_reflns_theta_max 26.00
_diffrn_reflns_theta_min 1.84
_diffrn_standards_number 0
_exptl_absorpt_coefficient_mu 0.727
_exptl_absorpt_correction_T_max 0.3679
_exptl_absorpt_correction_T_min 0.2770
_exptl_absorpt_correction_type multi-scan
_exptl_absorpt_process_details 'SADABS (Sheldrick, 1998)'
_exptl_crystal_colour brown
_exptl_crystal_density_diffrn 1.354
_exptl_crystal_density_method 'not measured'
_exptl_crystal_description plate
_exptl_crystal_F_000 2092
_exptl_crystal_size_max 0.45
_exptl_crystal_size_mid 0.35
_exptl_crystal_size_min 0.01
_refine_diff_density_max 0.342
_refine_diff_density_min -0.365
_refine_diff_density_rms 0.061
_refine_ls_extinction_method none
_refine_ls_goodness_of_fit_ref 0.874
_refine_ls_hydrogen_treatment constr
_refine_ls_matrix_type full
_refine_ls_number_parameters 268
_refine_ls_number_reflns 4764
_refine_ls_number_restraints 0
_refine_ls_restrained_S_all 0.874
_refine_ls_R_factor_all 0.1153
_refine_ls_R_factor_gt 0.0403
_refine_ls_shift/su_max 0.000
_refine_ls_shift/su_mean 0.000
_refine_ls_structure_factor_coef Fsqd
_refine_ls_weighting_details 'calc w=1/[\s^2^(Fo^2^)+(0.0050P)^2^+0.0000P] where P=(Fo^2^+2Fc^2^)/3'
_refine_ls_weighting_scheme calc
_refine_ls_wR_factor_gt 0.0656
_refine_ls_wR_factor_ref 0.0772
_reflns_number_gt 2144
_reflns_number_total 4764
_reflns_threshold_expression I>2\s(I)
_cod_data_source_file ic5b00546_si_002.cif
_cod_data_source_block al17a_260
_cod_depositor_comments
;
The following automatic conversions were performed:

'_symmetry_cell_setting' value 'Monoclinic' changed to 'monoclinic'
according to
/usr/data/users/saulius/crontab/automatic-downloads/current/ACS/lib/dictionaries/cif_core.dic
dictionary named 'cif_core.dic' version 2.4.2 from 2011-04-26.

Automatic conversion script
Id: cif_fix_values 3271 2015-04-21 07:52:19Z andrius 
;
_cod_original_cell_volume 4888.8(18)
_cod_original_sg_symbol_H-M 'C 2/c'
_cod_database_code 4343546

loop_
_symmetry_equiv_pos_as_xyz
'x, y, z'
'-x, y, -z+1/2'
'x+1/2, y+1/2, z'
'-x+1/2, y+1/2, -z+1/2'
'-x, -y, -z'
'x, -y, z-1/2'
'-x+1/2, -y+1/2, -z'
'x+1/2, -y+1/2, z-1/2'

loop_
_atom_site_label
_atom_site_type_symbol
_atom_site_fract_x
_atom_site_fract_y
_atom_site_fract_z
_atom_site_U_iso_or_equiv
_atom_site_adp_type
_atom_site_occupancy
_atom_site_symmetry_multiplicity
_atom_site_calc_flag
_atom_site_refinement_flags
Co1 Co 0.0000 0.48600(9) 0.2500 0.0452(2) Uani 1 2 d S
Cl1 Cl 0.03685(2) 1.01071(11) 0.25938(7) 0.0568(3) Uani 1 1 d .
Cl2 Cl 0.02657(2) 0.22882(12) -0.00225(6) 0.0558(3) Uani 1 1 d .
Cl3 Cl -0.04696(2) 0.24057(12) -0.02697(6) 0.0566(3) Uani 1 1 d .
B1 B 0.06988(9) 0.4875(5) 0.2699(3) 0.0347(10) Uani 1 1 d .
O1 O 0.05823(5) 0.6680(3) 0.26254(14) 0.0404(6) Uani 1 1 d .
O2 O 0.05458(5) 0.3918(3) 0.17874(15) 0.0411(6) Uani 1 1 d .
O3 O -0.06210(5) 0.4041(3) 0.14183(14) 0.0427(6) Uani 1 1 d .
N1 N 0.02791(6) 0.6829(3) 0.25511(17) 0.0339(7) Uani 1 1 d .
N2 N 0.02386(6) 0.3906(3) 0.16075(19) 0.0362(7) Uani 1 1 d .
N3 N -0.03202(6) 0.3952(3) 0.14272(18) 0.0353(7) Uani 1 1 d .
C1 C 0.01607(6) 0.8314(4) 0.2528(2) 0.0334(9) Uani 1 1 d .
C2 C 0.00943(8) 0.3198(4) 0.0817(2) 0.0339(9) Uani 1 1 d .
C3 C -0.02333(8) 0.3235(4) 0.0710(2) 0.0340(8) Uani 1 1 d .
C4 C 0.10457(6) 0.4837(4) 0.2760(2) 0.0451(9) Uani 1 1 d .
H4A H 0.1143 0.5539 0.3304 0.054 Uiso 1 1 calc R
H4B H 0.1117 0.3692 0.2900 0.054 Uiso 1 1 calc R
C5 C 0.11442(7) 0.5438(4) 0.1835(2) 0.0482(10) Uani 1 1 d .
H5A H 0.1022 0.4863 0.1276 0.058 Uiso 1 1 calc R
H5B H 0.1101 0.6635 0.1755 0.058 Uiso 1 1 calc R
C6 C 0.14759(7) 0.5155(5) 0.1822(2) 0.0512(10) Uani 1 1 d .
H6A H 0.1528 0.3991 0.1994 0.061 Uiso 1 1 calc R
H6B H 0.1599 0.5867 0.2315 0.061 Uiso 1 1 calc R
C7 C 0.15518(7) 0.5535(5) 0.0836(2) 0.0560(11) Uani 1 1 d .
H7A H 0.1420 0.4869 0.0340 0.067 Uiso 1 1 calc R
H7B H 0.1509 0.6714 0.0683 0.067 Uiso 1 1 calc R
C8 C 0.18767(7) 0.5182(5) 0.0777(2) 0.0559(10) Uani 1 1 d .
H8A H 0.1923 0.4019 0.0966 0.067 Uiso 1 1 calc R
H8B H 0.2008 0.5895 0.1247 0.067 Uiso 1 1 calc R
C9 C 0.19461(7) 0.5472(5) -0.0221(2) 0.0571(11) Uani 1 1 d .
H9A H 0.1814 0.4757 -0.0689 0.069 Uiso 1 1 calc R
H9B H 0.1898 0.6634 -0.0409 0.069 Uiso 1 1 calc R
C10 C 0.22697(7) 0.5131(5) -0.0293(2) 0.0594(11) Uani 1 1 d .
H10A H 0.2319 0.3975 -0.0093 0.071 Uiso 1 1 calc R
H10B H 0.2401 0.5861 0.0166 0.071 Uiso 1 1 calc R
C11 C 0.23373(7) 0.5390(5) -0.1294(2) 0.0581(11) Uani 1 1 d .
H11A H 0.2210 0.4635 -0.1749 0.070 Uiso 1 1 calc R
H11B H 0.2282 0.6535 -0.1502 0.070 Uiso 1 1 calc R
C12 C 0.26644(7) 0.5097(5) -0.1364(2) 0.0586(10) Uani 1 1 d .
H12A H 0.2719 0.3947 -0.1165 0.070 Uiso 1 1 calc R
H12B H 0.2792 0.5840 -0.0901 0.070 Uiso 1 1 calc R
C13 C 0.27332(8) 0.5380(5) -0.2360(2) 0.0606(11) Uani 1 1 d .
H13A H 0.2609 0.4619 -0.2819 0.073 Uiso 1 1 calc R
H13B H 0.2674 0.6522 -0.2565 0.073 Uiso 1 1 calc R
C14 C 0.30585(7) 0.5131(5) -0.2428(2) 0.0618(11) Uani 1 1 d .
H14A H 0.3116 0.3983 -0.2233 0.074 Uiso 1 1 calc R
H14B H 0.3183 0.5878 -0.1961 0.074 Uiso 1 1 calc R
C15 C 0.31296(8) 0.5440(5) -0.3417(2) 0.0619(11) Uani 1 1 d .
H15A H 0.3006 0.4684 -0.3882 0.074 Uiso 1 1 calc R
H15B H 0.3069 0.6583 -0.3614 0.074 Uiso 1 1 calc R
C16 C 0.34537(8) 0.5215(5) -0.3492(3) 0.0678(12) Uani 1 1 d .
H16A H 0.3514 0.4067 -0.3305 0.081 Uiso 1 1 calc R
H16B H 0.3578 0.5961 -0.3023 0.081 Uiso 1 1 calc R
C17 C 0.35209(8) 0.5549(5) -0.4481(3) 0.0678(12) Uani 1 1 d .
H17A H 0.3399 0.4784 -0.4945 0.081 Uiso 1 1 calc R
H17B H 0.3455 0.6686 -0.4673 0.081 Uiso 1 1 calc R
C18 C 0.38461(8) 0.5375(5) -0.4574(3) 0.0765(13) Uani 1 1 d .
H18A H 0.3914 0.4241 -0.4382 0.092 Uiso 1 1 calc R
H18B H 0.3969 0.6152 -0.4121 0.092 Uiso 1 1 calc R
C19 C 0.38985(8) 0.5708(6) -0.5583(3) 0.0941(16) Uani 1 1 d .
H19A H 0.4110 0.5567 -0.5586 0.141 Uiso 1 1 calc R
H19B H 0.3838 0.6840 -0.5773 0.141 Uiso 1 1 calc R
H19C H 0.3782 0.4929 -0.6036 0.141 Uiso 1 1 calc R

loop_
_atom_site_aniso_label
_atom_site_aniso_U_11
_atom_site_aniso_U_22
_atom_site_aniso_U_33
_atom_site_aniso_U_23
_atom_site_aniso_U_13
_atom_site_aniso_U_12
Co1 0.0410(4) 0.0490(5) 0.0470(4) 0.000 0.0125(4) 0.000
Cl1 0.0617(7) 0.0313(5) 0.0763(7) -0.0004(6) 0.0119(6) -0.0088(5)
Cl2 0.0649(7) 0.0654(7) 0.0401(5) -0.0127(5) 0.0176(5) 0.0102(6)
Cl3 0.0600(6) 0.0668(7) 0.0399(5) -0.0164(5) 0.0035(5) -0.0031(6)
B1 0.045(3) 0.031(3) 0.030(2) 0.000(2) 0.011(2) -0.001(2)
O1 0.0409(15) 0.0384(16) 0.0430(14) 0.0000(12) 0.0115(13) -0.0017(12)
O2 0.0367(16) 0.0454(16) 0.0416(14) -0.0069(12) 0.0091(13) 0.0001(12)
O3 0.0348(15) 0.0548(16) 0.0377(14) -0.0102(12) 0.0054(12) -0.0011(12)
N1 0.0385(19) 0.0288(17) 0.0359(17) 0.0004(14) 0.0112(16) -0.0008(14)
N2 0.038(2) 0.0318(18) 0.0407(18) -0.0031(15) 0.0123(17) -0.0035(15)
N3 0.0406(19) 0.0318(17) 0.0332(16) -0.0044(14) 0.0069(15) -0.0010(14)
C1 0.047(2) 0.028(2) 0.0259(18) -0.0008(16) 0.007(2) -0.0089(16)
C2 0.045(2) 0.028(2) 0.029(2) 0.0030(17) 0.0099(19) 0.0057(18)
C3 0.049(2) 0.028(2) 0.0236(18) -0.0032(16) 0.0036(18) 0.0020(17)
C4 0.040(2) 0.051(2) 0.045(2) 0.000(2) 0.0104(19) -0.0017(19)
C5 0.038(2) 0.060(3) 0.049(2) 0.0014(19) 0.0133(19) 0.0013(19)
C6 0.043(2) 0.060(3) 0.051(2) -0.003(2) 0.012(2) -0.004(2)
C7 0.047(2) 0.074(3) 0.051(2) 0.001(2) 0.017(2) -0.002(2)
C8 0.047(2) 0.069(3) 0.055(2) -0.001(2) 0.017(2) -0.006(2)
C9 0.054(3) 0.070(3) 0.052(2) -0.001(2) 0.021(2) 0.001(2)
C10 0.056(2) 0.070(3) 0.057(3) -0.003(2) 0.023(2) -0.004(2)
C11 0.053(3) 0.070(3) 0.056(2) 0.001(2) 0.020(2) 0.001(2)
C12 0.055(3) 0.068(3) 0.056(2) -0.009(2) 0.018(2) -0.004(2)
C13 0.057(3) 0.076(3) 0.053(2) -0.004(2) 0.021(2) 0.004(2)
C14 0.050(3) 0.078(3) 0.060(3) -0.006(2) 0.019(2) -0.004(2)
C15 0.060(3) 0.071(3) 0.060(3) -0.001(2) 0.023(2) 0.002(2)
C16 0.053(3) 0.087(3) 0.067(3) -0.008(3) 0.020(2) 0.001(2)
C17 0.057(3) 0.078(3) 0.075(3) 0.002(2) 0.028(2) 0.004(2)
C18 0.053(3) 0.097(4) 0.082(3) -0.007(3) 0.020(3) 0.005(2)
C19 0.071(3) 0.107(4) 0.118(4) 0.020(3) 0.051(3) 0.011(3)

loop_
_atom_type_symbol
_atom_type_description
_atom_type_scat_dispersion_real
_atom_type_scat_dispersion_imag
_atom_type_scat_source
C C 0.0033 0.0016 'International Tables Vol C Tables 4.2.6.8 and 6.1.1.4'
H H 0.0000 0.0000 'International Tables Vol C Tables 4.2.6.8 and 6.1.1.4'
B B 0.0013 0.0007 'International Tables Vol C Tables 4.2.6.8 and 6.1.1.4'
N N 0.0061 0.0033 'International Tables Vol C Tables 4.2.6.8 and 6.1.1.4'
O O 0.0106 0.0060 'International Tables Vol C Tables 4.2.6.8 and 6.1.1.4'
Cl Cl 0.1484 0.1585 'International Tables Vol C Tables 4.2.6.8 and 6.1.1.4'
Co Co 0.3494 0.9721 'International Tables Vol C Tables 4.2.6.8 and 6.1.1.4'

loop_
_geom_angle_atom_site_label_1
_geom_angle_atom_site_label_2
_geom_angle_atom_site_label_3
_geom_angle
_geom_angle_site_symmetry_1
_geom_angle_site_symmetry_3
N2 Co1 N2 134.61(15) . 2
N2 Co1 N3 85.96(11) . 2
N2 Co1 N3 77.94(11) 2 2
N2 Co1 N3 77.94(11) . .
N2 Co1 N3 85.96(11) 2 .
N3 Co1 N3 137.55(15) 2 .
N2 Co1 N1 84.17(11) . .
N2 Co1 N1 134.78(10) 2 .
N3 Co1 N1 84.34(11) 2 .
N3 Co1 N1 131.63(10) . .
N2 Co1 N1 134.78(10) . 2
N2 Co1 N1 84.17(10) 2 2
N3 Co1 N1 131.63(10) 2 2
N3 Co1 N1 84.34(11) . 2
N1 Co1 N1 77.24(16) . 2
O3 B1 O2 108.9(3) 2 .
O3 B1 O1 109.5(2) 2 .
O2 B1 O1 108.8(3) . .
O3 B1 C4 110.6(3) 2 .
O2 B1 C4 108.3(3) . .
O1 B1 C4 110.7(3) . .
N1 O1 B1 114.6(2) . .
N2 O2 B1 115.3(2) . .
N3 O3 B1 114.8(2) . 2
C1 N1 O1 119.2(2) . .
C1 N1 Co1 117.2(2) . .
O1 N1 Co1 123.62(19) . .
C2 N2 O2 118.5(3) . .
C2 N2 Co1 117.8(2) . .
O2 N2 Co1 123.7(2) . .
C3 N3 O3 118.9(3) . .
C3 N3 Co1 117.2(2) . .
O3 N3 Co1 123.90(18) . .
N1 C1 C1 114.20(17) . 2
N1 C1 Cl1 122.8(2) . .
C1 C1 Cl1 122.98(11) 2 .
N2 C2 C3 113.7(3) . .
N2 C2 Cl2 123.8(3) . .
C3 C2 Cl2 122.5(3) . .
N3 C3 C2 113.4(3) . .
N3 C3 Cl3 124.3(3) . .
C2 C3 Cl3 122.3(2) . .
C5 C4 B1 114.5(3) . .
C5 C4 H4A 108.6 . .
B1 C4 H4A 108.6 . .
C5 C4 H4B 108.6 . .
B1 C4 H4B 108.6 . .
H4A C4 H4B 107.6 . .
C6 C5 C4 115.2(3) . .
C6 C5 H5A 108.5 . .
C4 C5 H5A 108.5 . .
C6 C5 H5B 108.5 . .
C4 C5 H5B 108.5 . .
H5A C5 H5B 107.5 . .
C5 C6 C7 113.0(3) . .
C5 C6 H6A 109.0 . .
C7 C6 H6A 109.0 . .
C5 C6 H6B 109.0 . .
C7 C6 H6B 109.0 . .
H6A C6 H6B 107.8 . .
C8 C7 C6 114.6(3) . .
C8 C7 H7A 108.6 . .
C6 C7 H7A 108.6 . .
C8 C7 H7B 108.6 . .
C6 C7 H7B 108.6 . .
H7A C7 H7B 107.6 . .
C7 C8 C9 114.3(3) . .
C7 C8 H8A 108.7 . .
C9 C8 H8A 108.7 . .
C7 C8 H8B 108.7 . .
C9 C8 H8B 108.7 . .
H8A C8 H8B 107.6 . .
C10 C9 C8 115.1(3) . .
C10 C9 H9A 108.5 . .
C8 C9 H9A 108.5 . .
C10 C9 H9B 108.5 . .
C8 C9 H9B 108.5 . .
H9A C9 H9B 107.5 . .
C9 C10 C11 115.0(3) . .
C9 C10 H10A 108.5 . .
C11 C10 H10A 108.5 . .
C9 C10 H10B 108.5 . .
C11 C10 H10B 108.5 . .
H10A C10 H10B 107.5 . .
C12 C11 C10 115.2(3) . .
C12 C11 H11A 108.5 . .
C10 C11 H11A 108.5 . .
C12 C11 H11B 108.5 . .
C10 C11 H11B 108.5 . .
H11A C11 H11B 107.5 . .
C11 C12 C13 115.3(3) . .
C11 C12 H12A 108.5 . .
C13 C12 H12A 108.5 . .
C11 C12 H12B 108.5 . .
C13 C12 H12B 108.5 . .
H12A C12 H12B 107.5 . .
C14 C13 C12 115.5(3) . .
C14 C13 H13A 108.4 . .
C12 C13 H13A 108.4 . .
C14 C13 H13B 108.4 . .
C12 C13 H13B 108.4 . .
H13A C13 H13B 107.5 . .
C13 C14 C15 115.8(3) . .
C13 C14 H14A 108.3 . .
C15 C14 H14A 108.3 . .
C13 C14 H14B 108.3 . .
C15 C14 H14B 108.3 . .
H14A C14 H14B 107.4 . .
C16 C15 C14 116.3(3) . .
C16 C15 H15A 108.2 . .
C14 C15 H15A 108.2 . .
C16 C15 H15B 108.2 . .
C14 C15 H15B 108.2 . .
H15A C15 H15B 107.4 . .
C15 C16 C17 115.5(3) . .
C15 C16 H16A 108.4 . .
C17 C16 H16A 108.4 . .
C15 C16 H16B 108.4 . .
C17 C16 H16B 108.4 . .
H16A C16 H16B 107.5 . .
C18 C17 C16 116.8(3) . .
C18 C17 H17A 108.1 . .
C16 C17 H17A 108.1 . .
C18 C17 H17B 108.1 . .
C16 C17 H17B 108.1 . .
H17A C17 H17B 107.3 . .
C17 C18 C19 114.3(3) . .
C17 C18 H18A 108.7 . .
C19 C18 H18A 108.7 . .
C17 C18 H18B 108.7 . .
C19 C18 H18B 108.7 . .
H18A C18 H18B 107.6 . .
C18 C19 H19A 109.5 . .
C18 C19 H19B 109.5 . .
H19A C19 H19B 109.5 . .
C18 C19 H19C 109.5 . .
H19A C19 H19C 109.5 . .
H19B C19 H19C 109.5 . .

loop_
_geom_bond_atom_site_label_1
_geom_bond_atom_site_label_2
_geom_bond_distance
_geom_bond_site_symmetry_2
Co1 N2 1.960(2) .
Co1 N2 1.960(2) 2
Co1 N3 1.988(3) 2
Co1 N3 1.988(3) .
Co1 N1 1.998(3) .
Co1 N1 1.998(3) 2
Cl1 C1 1.696(3) .
Cl2 C2 1.694(3) .
Cl3 C3 1.684(3) .
B1 O3 1.503(4) 2
B1 O2 1.519(4) .
B1 O1 1.521(4) .
B1 C4 1.551(4) .
O1 N1 1.357(3) .
O2 N2 1.357(3) .
O3 N3 1.358(3) .
O3 B1 1.503(4) 2
N1 C1 1.291(4) .
N2 C2 1.288(3) .
N3 C3 1.282(3) .
C1 C1 1.436(6) 2
C2 C3 1.456(4) .
C4 C5 1.527(4) .
C4 H4A 0.9700 .
C4 H4B 0.9700 .
C5 C6 1.518(4) .
C5 H5A 0.9700 .
C5 H5B 0.9700 .
C6 C7 1.516(4) .
C6 H6A 0.9700 .
C6 H6B 0.9700 .
C7 C8 1.512(4) .
C7 H7A 0.9700 .
C7 H7B 0.9700 .
C8 C9 1.508(4) .
C8 H8A 0.9700 .
C8 H8B 0.9700 .
C9 C10 1.509(4) .
C9 H9A 0.9700 .
C9 H9B 0.9700 .
C10 C11 1.505(4) .
C10 H10A 0.9700 .
C10 H10B 0.9700 .
C11 C12 1.518(4) .
C11 H11A 0.9700 .
C11 H11B 0.9700 .
C12 C13 1.503(4) .
C12 H12A 0.9700 .
C12 H12B 0.9700 .
C13 C14 1.504(4) .
C13 H13A 0.9700 .
C13 H13B 0.9700 .
C14 C15 1.500(4) .
C14 H14A 0.9700 .
C14 H14B 0.9700 .
C15 C16 1.500(4) .
C15 H15A 0.9700 .
C15 H15B 0.9700 .
C16 C17 1.497(4) .
C16 H16A 0.9700 .
C16 H16B 0.9700 .
C17 C18 1.507(4) .
C17 H17A 0.9700 .
C17 H17B 0.9700 .
C18 C19 1.499(4) .
C18 H18A 0.9700 .
C18 H18B 0.9700 .
C19 H19A 0.9600 .
C19 H19B 0.9600 .
C19 H19C 0.9600 .

loop_
_geom_torsion_atom_site_label_1
_geom_torsion_atom_site_label_2
_geom_torsion_atom_site_label_3
_geom_torsion_atom_site_label_4
_geom_torsion
_geom_torsion_site_symmetry_1
_geom_torsion_site_symmetry_4
O3 B1 O1 N1 -59.0(3) 2 .
O2 B1 O1 N1 59.9(3) . .
C4 B1 O1 N1 178.9(2) . .
O3 B1 O2 N2 62.6(3) 2 .
O1 B1 O2 N2 -56.7(3) . .
C4 B1 O2 N2 -177.1(2) . .
B1 O1 N1 C1 177.0(3) . .
B1 O1 N1 Co1 -1.8(3) . .
N2 Co1 N1 C1 138.4(2) . .
N2 Co1 N1 C1 -68.3(3) 2 .
N3 Co1 N1 C1 -135.1(2) 2 .
N3 Co1 N1 C1 70.2(3) . .
N1 Co1 N1 C1 -0.09(16) 2 .
N2 Co1 N1 O1 -42.8(2) . .
N2 Co1 N1 O1 110.5(2) 2 .
N3 Co1 N1 O1 43.7(2) 2 .
N3 Co1 N1 O1 -111.0(2) . .
N1 Co1 N1 O1 178.7(3) 2 .
B1 O2 N2 C2 176.2(3) . .
B1 O2 N2 Co1 -5.4(3) . .
N2 Co1 N2 C2 71.7(2) 2 .
N3 Co1 N2 C2 140.4(2) 2 .
N3 Co1 N2 C2 -0.1(2) . .
N1 Co1 N2 C2 -134.9(2) . .
N1 Co1 N2 C2 -69.4(3) 2 .
N2 Co1 N2 O2 -106.7(2) 2 .
N3 Co1 N2 O2 -38.1(2) 2 .
N3 Co1 N2 O2 -178.6(2) . .
N1 Co1 N2 O2 46.6(2) . .
N1 Co1 N2 O2 112.2(2) 2 .
B1 O3 N3 C3 178.9(3) 2 .
B1 O3 N3 Co1 -0.7(3) 2 .
N2 Co1 N3 C3 -0.3(2) . .
N2 Co1 N3 C3 -137.6(2) 2 .
N3 Co1 N3 C3 -70.4(2) 2 .
N1 Co1 N3 C3 70.5(3) . .
N1 Co1 N3 C3 137.9(2) 2 .
N2 Co1 N3 O3 179.3(2) . .
N2 Co1 N3 O3 42.0(2) 2 .
N3 Co1 N3 O3 109.2(2) 2 .
N1 Co1 N3 O3 -109.9(2) . .
N1 Co1 N3 O3 -42.6(2) 2 .
O1 N1 C1 C1 -178.6(3) . 2
Co1 N1 C1 C1 0.2(4) . 2
O1 N1 C1 Cl1 -0.4(4) . .
Co1 N1 C1 Cl1 178.46(15) . .
O2 N2 C2 C3 179.0(2) . .
Co1 N2 C2 C3 0.4(4) . .
O2 N2 C2 Cl2 -0.5(4) . .
Co1 N2 C2 Cl2 -179.05(15) . .
O3 N3 C3 C2 -179.0(2) . .
Co1 N3 C3 C2 0.6(3) . .
O3 N3 C3 Cl3 1.0(4) . .
Co1 N3 C3 Cl3 -179.42(16) . .
N2 C2 C3 N3 -0.6(4) . .
Cl2 C2 C3 N3 178.8(2) . .
N2 C2 C3 Cl3 179.3(2) . .
Cl2 C2 C3 Cl3 -1.2(4) . .
O3 B1 C4 C5 172.1(3) 2 .
O2 B1 C4 C5 52.8(4) . .
O1 B1 C4 C5 -66.4(4) . .
B1 C4 C5 C6 -170.9(3) . .
C4 C5 C6 C7 171.6(3) . .
C5 C6 C7 C8 -177.0(3) . .
C6 C7 C8 C9 176.8(3) . .
C7 C8 C9 C10 179.8(3) . .
C8 C9 C10 C11 178.9(3) . .
C9 C10 C11 C12 178.3(3) . .
C10 C11 C12 C13 -179.1(3) . .
C11 C12 C13 C14 178.7(3) . .
C12 C13 C14 C15 -179.0(3) . .
C13 C14 C15 C16 179.3(3) . .
C14 C15 C16 C17 -179.3(3) . .
C15 C16 C17 C18 178.6(3) . .
C16 C17 C18 C19 179.4(4) . .
